data_1568924
loop_
_publ_author_name
'Jin, Shasha'
'Haskins, Molly M.'
'Deng, Cheng Hua'
'Matos, Cati&#xfa;cia R M O'
'Zaworotko, Michael J.'

_publ_section_title
;
 Crystal engineering of ionic cocrystals comprising Na/K salts of
 hesperetin with hesperetin molecules and solubility modulation.
;
_journal_issue 3
_journal_name_full IUCrJ
_journal_paper_doi 10.1107/S205225252300266X
_journal_volume 10
_journal_year 2023
_chemical_formula_moiety 'C16 H17 K O8, H2 O'
_chemical_formula_sum 'C16 H19 K O9'
_chemical_formula_weight 394.41
_space_group_crystal_system orthorhombic
_space_group_IT_number 61
_space_group_name_Hall '-P 2ac 2ab'
_space_group_name_H-M_alt 'P b c a'
_atom_sites_solution_hydrogens mixed
_atom_sites_solution_primary dual
_audit_creation_date 2022-01-27
_audit_creation_method
;
Olex2 1.5
(compiled 2021.10.07 svn.r9718050b for OlexSys, GUI svn.r6410)
;
_cell_angle_alpha 90
_cell_angle_beta 90
_cell_angle_gamma 90
_cell_formula_units_Z 8
_cell_length_a 13.9343(3)
_cell_length_b 7.8657(2)
_cell_length_c 31.4425(7)
_cell_measurement_reflns_used 9265
_cell_measurement_temperature 113.0
_cell_measurement_theta_max 66.53
_cell_measurement_theta_min 4.24
_cell_volume 3446.19(14)
_computing_cell_refinement 'SAINT V8.40B (?, 2016)'
_computing_data_reduction 'SAINT V8.40B (?, 2016)'
_computing_molecular_graphics 'Olex2 1.5 (Dolomanov et al., 2009)'
_computing_publication_material 'Olex2 1.5 (Dolomanov et al., 2009)'
_computing_structure_refinement 'SHELXL 2018/3 (Sheldrick, 2015)'
_computing_structure_solution 'SHELXT 2018/2 (Sheldrick, 2018)'
_diffrn_ambient_temperature 113.0
_diffrn_measured_fraction_theta_full 0.999
_diffrn_measured_fraction_theta_max 0.999
_diffrn_measurement_device_type 'Bruker APEX-II CCD'
_diffrn_measurement_method '\f and \w scans'
_diffrn_radiation_type CuK\a
_diffrn_radiation_wavelength 1.54178
_diffrn_reflns_av_R_equivalents 0.0714
_diffrn_reflns_av_unetI/netI 0.0334
_diffrn_reflns_Laue_measured_fraction_full 0.999
_diffrn_reflns_Laue_measured_fraction_max 0.999
_diffrn_reflns_limit_h_max 16
_diffrn_reflns_limit_h_min -14
_diffrn_reflns_limit_k_max 9
_diffrn_reflns_limit_k_min -9
_diffrn_reflns_limit_l_max 37
_diffrn_reflns_limit_l_min -37
_diffrn_reflns_number 29419
_diffrn_reflns_point_group_measured_fraction_full 0.999
_diffrn_reflns_point_group_measured_fraction_max 0.999
_diffrn_reflns_theta_full 66.612
_diffrn_reflns_theta_max 66.612
_diffrn_reflns_theta_min 2.811
_diffrn_source_current 1.0
_diffrn_source_power 0.05
_diffrn_source_voltage 50.0
_diffrn_standards_number 0
_exptl_absorpt_coefficient_mu 3.154
_exptl_absorpt_correction_T_max 0.7528
_exptl_absorpt_correction_T_min 0.5418
_exptl_absorpt_correction_type multi-scan
_exptl_absorpt_process_details
;
SADABS-2016/2 (Bruker,2016/2) was used for absorption correction.
wR2(int) was 0.0900 before and 0.0719 after correction.
The Ratio of minimum to maximum transmission is 0.7197.
The \l/2 correction factor is Not present.
;
_exptl_crystal_colour 'clear light colourless'
_exptl_crystal_colour_lustre clear
_exptl_crystal_colour_modifier light
_exptl_crystal_colour_primary colourless
_exptl_crystal_density_diffrn 1.520
_exptl_crystal_description plate
_exptl_crystal_F_000 1648
_exptl_crystal_size_max 0.02
_exptl_crystal_size_mid 0.02
_exptl_crystal_size_min 0.02
_refine_diff_density_max 0.475
_refine_diff_density_min -0.354
_refine_diff_density_rms 0.068
_refine_ls_extinction_method none
_refine_ls_goodness_of_fit_ref 1.080
_refine_ls_hydrogen_treatment mixed
_refine_ls_matrix_type full
_refine_ls_number_parameters 267
_refine_ls_number_reflns 3040
_refine_ls_number_restraints 19
_refine_ls_restrained_S_all 1.085
_refine_ls_R_factor_all 0.0475
_refine_ls_R_factor_gt 0.0454
_refine_ls_shift/su_max 0.001
_refine_ls_shift/su_mean 0.000
_refine_ls_structure_factor_coef Fsqd
_refine_ls_weighting_details 'w=1/[\s^2^(Fo^2^)+(0.0493P)^2^+5.4499P] where P=(Fo^2^+2Fc^2^)/3'
_refine_ls_weighting_scheme calc
_refine_ls_wR_factor_gt 0.1151
_refine_ls_wR_factor_ref 0.1165
_reflns_Friedel_coverage 0.000
_reflns_number_gt 2903
_reflns_number_total 3040
_reflns_threshold_expression 'I > 2\s(I)'
_cod_data_source_file lq5051.cif
_cod_data_source_block HESK_3H2O
_cod_database_code 1568924
_shelx_shelxl_version_number 2018/3
_shelx_space_group_comment
;
The symmetry employed for this shelxl refinement is uniquely defined
by the following loop, which should always be used as a source of
symmetry information in preference to the above space-group names.
They are only intended as comments.
;
_shelx_estimated_absorpt_t_max 0.940
_shelx_estimated_absorpt_t_min 0.940
_olex2_refinement_description
;
1. Fixed Uiso
 At 1.2 times of:
  All C(H) groups, {H8B,H5,H2} of C8B, All C(H,H) groups
 At 1.5 times of:
  All O(H,H) groups, {H1A,H1B,H1C} of C1
2. Restrained distances
 H2-O2
 0.84 with sigma of 0.02
 H5-O5
 0.84 with sigma of 0.02
 C9B-C8B \\sim C8A-C9A
 with sigma of 0.02
 C9A-C10 \\sim C9B-C10
 with sigma of 0.02
 O3-C8B \\sim O3-C8A
 with sigma of 0.02
3. Rigid bond restraints
 C9B, C9A, C8A, C8B
 with sigma for 1-2 distances of 0.005 and sigma for 1-3 distances of 0.005
4. Uiso/Uaniso restraints and constraints
Uanis(C8B) \\sim Ueq: with sigma of 0.001 and sigma for terminal atoms of 0.002
Uanis(C9B) \\sim Ueq: with sigma of 0.005 and sigma for terminal atoms of 0.01
5. Others
 Sof(C9B)=Sof(H9BA)=Sof(H9BB)=1-FVAR(1)
 Sof(C9A)=Sof(H9AA)=Sof(H9AB)=FVAR(1)
 Sof(C8B)=Sof(H8B)=1-FVAR(2)
 Sof(C8A)=Sof(H8A)=FVAR(2)
6.a Free rotating group:
 O3W(H3WA,H3WB)
6.b Rotating group:
 O2W(H2WA,H2WB), O1W(H1WA,H1WB)
6.c Ternary CH refined with riding coordinates:
 C8A(H8A), C8B(H8B)
6.d Secondary CH2 refined with riding coordinates:
 C9A(H9AA,H9AB), C9B(H9BA,H9BB)
6.e Aromatic/amide H refined with riding coordinates:
 C13(H13), C15(H15), C4(H4), C7(H7), C6(H6)
6.f Idealised Me refined as rotating group:
 C1(H1A,H1B,H1C)
;
_olex2_submission_special_instructions 'No special instructions were received'

loop_
_space_group_symop_operation_xyz
'x, y, z'
'-x+1/2, -y, z+1/2'
'-x, y+1/2, -z+1/2'
'x+1/2, -y+1/2, -z'
'-x, -y, -z'
'x-1/2, y, -z-1/2'
'x, -y-1/2, z-1/2'
'-x-1/2, y-1/2, z'

loop_
_atom_site_label
_atom_site_type_symbol
_atom_site_fract_x
_atom_site_fract_y
_atom_site_fract_z
_atom_site_U_iso_or_equiv
_atom_site_adp_type
_atom_site_occupancy
_atom_site_site_symmetry_order
_atom_site_calc_flag
_atom_site_refinement_flags_posn
_atom_site_refinement_flags_adp
_atom_site_refinement_flags_occupancy
_atom_site_disorder_assembly
_atom_site_disorder_group
K1 K 0.93794(3) 0.42338(7) 0.34963(2) 0.02174(17) Uani 1 1 d . . . . .
O3 O 0.41452(11) 0.7079(2) 0.37317(5) 0.0192(4) Uani 1 1 d D . . . .
O1 O 0.83514(11) 0.5921(2) 0.42278(5) 0.0238(4) Uani 1 1 d . . . . .
O2W O 0.92288(12) 0.1826(2) 0.28438(5) 0.0242(4) Uani 1 1 d . . . . .
H2WA H 0.883694 0.220025 0.264940 0.036 Uiso 1 1 d R U . . .
H2WB H 0.895321 0.091328 0.294168 0.036 Uiso 1 1 d R U . . .
O6 O 0.19745(11) 0.8684(2) 0.26554(5) 0.0214(4) Uani 1 1 d . . . . .
O1W O 0.93277(12) 0.5825(2) 0.27032(5) 0.0234(4) Uani 1 1 d . . . . .
H1WA H 0.897981 0.522620 0.252877 0.035 Uiso 1 1 d R U . . .
H1WB H 0.989935 0.581369 0.259147 0.035 Uiso 1 1 d R U . . .
O5 O 0.07517(12) 0.6221(2) 0.39138(5) 0.0247(4) Uani 1 1 d D . . . .
O3W O 0.66364(12) 0.3677(2) 0.28966(5) 0.0243(4) Uani 1 1 d G . . . .
H3WA H 0.707535 0.373923 0.270053 0.036 Uiso 1 1 d G U . . .
H3WB H 0.633367 0.273406 0.284295 0.036 Uiso 1 1 d G U . . .
O2 O 0.74982(13) 0.4384(2) 0.36021(5) 0.0265(4) Uani 1 1 d D . . . .
O4 O 0.19469(14) 0.5509(3) 0.45062(6) 0.0407(5) Uani 1 1 d . . . . .
C12 C 0.32182(16) 0.7183(3) 0.35877(7) 0.0170(5) Uani 1 1 d . . . . .
C13 C 0.30729(16) 0.7879(3) 0.31957(7) 0.0181(5) Uani 1 1 d . . . . .
H13 H 0.360510 0.825192 0.303151 0.022 Uiso 1 1 calc R U . . .
C14 C 0.21237(16) 0.8047(3) 0.30317(7) 0.0184(5) Uani 1 1 d . . . . .
C16 C 0.15099(16) 0.6770(3) 0.36762(7) 0.0190(5) Uani 1 1 d . . . . .
C11 C 0.24496(16) 0.6618(3) 0.38489(7) 0.0180(5) Uani 1 1 d . . . . .
C2 C 0.73726(17) 0.5971(3) 0.42350(7) 0.0210(5) Uani 1 1 d . . . . .
C3 C 0.69204(17) 0.5147(3) 0.38907(7) 0.0218(5) Uani 1 1 d . . . . .
C15 C 0.13460(16) 0.7472(3) 0.32850(7) 0.0197(5) Uani 1 1 d . . . . .
H15 H 0.070758 0.757541 0.318226 0.024 Uiso 1 1 calc R U . . .
C4 C 0.59346(18) 0.5147(4) 0.38606(8) 0.0294(6) Uani 1 1 d . . . . .
H4 H 0.563562 0.457614 0.362974 0.035 Uiso 1 1 calc R U . . .
C10 C 0.26110(19) 0.5975(4) 0.42632(8) 0.0288(6) Uani 1 1 d D . . . .
C7 C 0.68115(19) 0.6758(3) 0.45401(8) 0.0284(6) Uani 1 1 d . . . . .
H7 H 0.710478 0.730136 0.477657 0.034 Uiso 1 1 calc R U . . .
C1 C 0.88317(19) 0.6626(4) 0.45878(8) 0.0308(6) Uani 1 1 d . . . . .
H1A H 0.952594 0.647345 0.455558 0.046 Uiso 1 1 calc R U . . .
H1B H 0.861479 0.604768 0.484654 0.046 Uiso 1 1 calc R U . . .
H1C H 0.868432 0.784164 0.460842 0.046 Uiso 1 1 calc R U . . .
C5 C 0.53695(19) 0.5965(5) 0.41605(9) 0.0392(8) Uani 1 1 d . . . . .
C6 C 0.5809(2) 0.6751(4) 0.44997(9) 0.0384(7) Uani 1 1 d . . . . .
H6 H 0.542725 0.729780 0.470954 0.046 Uiso 1 1 calc R U . . .
C9A C 0.3609(3) 0.6124(10) 0.44287(14) 0.0195(13) Uani 0.675(18) 1 d D U P A 1
H9AA H 0.371969 0.527746 0.465650 0.023 Uiso 0.675(18) 1 calc R U P A 1
H9AB H 0.371738 0.727353 0.454729 0.023 Uiso 0.675(18) 1 calc R U P A 1
C8A C 0.4285(2) 0.5802(5) 0.40576(10) 0.0189(11) Uani 0.724(10) 1 d D U P A 1
H8A H 0.415408 0.465062 0.393561 0.023 Uiso 0.724(10) 1 calc R U P A 1
C9B C 0.3708(6) 0.539(2) 0.4357(4) 0.018(3) Uani 0.325(18) 1 d D U P A 2
H9BA H 0.381406 0.526169 0.466647 0.021 Uiso 0.325(18) 1 calc R U P A 2
H9BB H 0.384212 0.428405 0.421774 0.021 Uiso 0.325(18) 1 calc R U P A 2
C8B C 0.4367(6) 0.6770(14) 0.4176(3) 0.016(2) Uani 0.276(10) 1 d D U P A 2
H8B H 0.435254 0.783559 0.434988 0.019 Uiso 0.276(10) 1 calc R U P A 2
H5 H 0.0997(19) 0.580(3) 0.4141(7) 0.019 Uiso 1 1 d D U . . .
H2 H 0.7176(18) 0.409(3) 0.3383(7) 0.019 Uiso 1 1 d D U . . .

loop_
_atom_site_aniso_label
_atom_site_aniso_U_11
_atom_site_aniso_U_22
_atom_site_aniso_U_33
_atom_site_aniso_U_23
_atom_site_aniso_U_13
_atom_site_aniso_U_12
K1 0.0159(3) 0.0274(3) 0.0220(3) -0.0022(2) -0.00217(18) 0.00165(19)
O3 0.0148(7) 0.0265(9) 0.0164(7) 0.0046(6) -0.0019(6) -0.0031(7)
O1 0.0162(8) 0.0347(10) 0.0206(8) -0.0025(7) -0.0005(6) -0.0030(7)
O2W 0.0234(8) 0.0247(9) 0.0245(9) 0.0021(7) -0.0038(7) 0.0002(7)
O6 0.0180(8) 0.0263(9) 0.0200(8) 0.0016(7) -0.0027(6) 0.0028(7)
O1W 0.0204(8) 0.0263(9) 0.0237(8) -0.0025(7) -0.0029(7) -0.0024(7)
O5 0.0159(8) 0.0330(10) 0.0251(9) 0.0004(8) 0.0055(7) -0.0036(7)
O3W 0.0223(9) 0.0271(9) 0.0234(9) -0.0034(7) -0.0004(7) -0.0009(7)
O2 0.0182(8) 0.0379(10) 0.0234(8) -0.0047(8) -0.0043(7) 0.0014(8)
O4 0.0262(10) 0.0728(15) 0.0232(9) 0.0124(10) 0.0010(7) -0.0178(10)
C12 0.0137(10) 0.0184(11) 0.0189(11) -0.0039(9) 0.0000(8) -0.0002(9)
C13 0.0148(10) 0.0216(12) 0.0179(11) -0.0009(9) 0.0015(8) -0.0015(9)
C14 0.0187(11) 0.0175(11) 0.0191(11) -0.0040(9) -0.0008(9) 0.0009(9)
C16 0.0160(11) 0.0179(11) 0.0231(11) -0.0060(9) 0.0053(9) -0.0027(9)
C11 0.0173(11) 0.0189(11) 0.0179(10) -0.0037(9) 0.0030(9) -0.0016(9)
C2 0.0170(11) 0.0238(12) 0.0222(12) 0.0068(9) 0.0019(9) 0.0015(10)
C3 0.0170(11) 0.0264(13) 0.0220(11) 0.0065(10) 0.0009(9) 0.0005(10)
C15 0.0129(10) 0.0206(12) 0.0257(12) -0.0037(9) -0.0003(9) 0.0020(9)
C4 0.0186(12) 0.0444(16) 0.0251(12) 0.0148(12) -0.0032(10) -0.0017(11)
C10 0.0216(13) 0.0436(16) 0.0211(12) 0.0028(11) 0.0011(10) -0.0111(11)
C7 0.0317(14) 0.0309(14) 0.0226(12) 0.0056(11) 0.0058(10) 0.0056(11)
C1 0.0267(13) 0.0459(17) 0.0198(12) -0.0001(11) -0.0016(10) -0.0103(12)
C5 0.0181(13) 0.075(2) 0.0246(13) 0.0278(14) 0.0053(10) 0.0125(14)
C6 0.0321(14) 0.0544(19) 0.0287(14) 0.0181(13) 0.0153(12) 0.0229(14)
C9A 0.022(2) 0.020(3) 0.017(2) 0.0009(18) 0.0011(14) 0.0011(19)
C8A 0.0169(17) 0.022(2) 0.0178(17) 0.0052(14) 0.0004(12) -0.0003(13)
C9B 0.015(3) 0.022(4) 0.016(4) 0.001(3) -0.007(3) -0.007(3)
C8B 0.016(3) 0.016(3) 0.016(3) -0.0004(10) -0.0001(10) 0.0000(10)

loop_
_atom_type_symbol
_atom_type_description
_atom_type_scat_dispersion_real
_atom_type_scat_dispersion_imag
_atom_type_scat_source
C C 0.0181 0.0091 'International Tables Vol C Tables 4.2.6.8 and 6.1.1.4'
H H 0.0000 0.0000 'International Tables Vol C Tables 4.2.6.8 and 6.1.1.4'
K K 0.3868 1.0657 'International Tables Vol C Tables 4.2.6.8 and 6.1.1.4'
O O 0.0492 0.0322 'International Tables Vol C Tables 4.2.6.8 and 6.1.1.4'

loop_
_geom_angle_atom_site_label_1
_geom_angle_atom_site_label_2
_geom_angle_atom_site_label_3
_geom_angle
_geom_angle_site_symmetry_1
_geom_angle_site_symmetry_3
_geom_angle_publ_flag
O3 K1 O1 114.75(5) 8_755 . ?
O3 K1 O2W 80.64(5) 8_755 . ?
O3 K1 O1W 122.22(5) 8_755 . ?
O3 K1 O5 73.07(5) 8_755 1_655 ?
O3 K1 C4 55.44(5) 8_755 8_755 ?
O3 K1 C5 44.03(6) 8_755 8_755 ?
O3 K1 C8B 24.93(15) 8_755 8_755 ?
O1 K1 C4 95.55(6) . 8_755 ?
O1 K1 C5 84.92(7) . 8_755 ?
O1 K1 C8B 90.88(17) . 8_755 ?
O2W K1 O1 145.13(5) . . ?
O2W K1 C4 66.58(6) . 8_755 ?
O2W K1 C5 86.86(7) . 8_755 ?
O2W K1 C8B 96.59(19) . 8_755 ?
O1W K1 O1 118.14(5) . . ?
O1W K1 O2W 69.30(5) . . ?
O1W K1 O5 100.74(5) . 1_655 ?
O1W K1 C4 135.49(6) . 8_755 ?
O1W K1 C5 155.37(7) . 8_755 ?
O1W K1 C8B 146.85(15) . 8_755 ?
O5 K1 O1 73.80(5) 1_655 . ?
O5 K1 O2W 140.64(5) 1_655 . ?
O5 K1 C4 116.93(6) 1_655 8_755 ?
O5 K1 C5 93.75(7) 1_655 8_755 ?
O5 K1 C8B 70.70(18) 1_655 8_755 ?
O2 K1 O3 136.93(6) . 8_755 ?
O2 K1 O1 54.12(5) . . ?
O2 K1 O2W 92.76(5) . . ?
O2 K1 O1W 93.83(5) . . ?
O2 K1 O5 126.41(6) . 1_655 ?
O2 K1 C4 82.75(6) . 8_755 ?
O2 K1 C5 93.43(6) . 8_755 ?
O2 K1 C8B 117.34(14) . 8_755 ?
C5 K1 C4 23.56(7) 8_755 8_755 ?
C5 K1 C8B 26.46(15) 8_755 8_755 ?
C12 O3 K1 125.12(13) . 8_765 ?
C12 O3 C8A 113.68(19) . . ?
C12 O3 C8B 121.9(3) . . ?
C8A O3 K1 120.99(15) . 8_765 ?
C2 O1 K1 119.99(14) . . ?
C2 O1 C1 116.39(19) . . ?
C1 O1 K1 123.56(14) . . ?
K1 O2W H2WA 109.4 . . ?
K1 O2W H2WB 109.4 . . ?
H2WA O2W H2WB 104.5 . . ?
K1 O1W H1WA 109.6 . . ?
K1 O1W H1WB 109.4 . . ?
H1WA O1W H1WB 104.5 . . ?
K1 O5 H5 116.5(19) 1_455 . ?
C16 O5 K1 116.70(13) . 1_455 ?
C16 O5 H5 105.7(19) . . ?
H3WA O3W H3WB 104.6 . . ?
K1 O2 H2 114.1(18) . . ?
C3 O2 K1 133.92(15) . . ?
C3 O2 H2 110.3(18) . . ?
O3 C12 C11 120.0(2) . . ?
C13 C12 O3 117.5(2) . . ?
C13 C12 C11 122.4(2) . . ?
C12 C13 H13 119.9 . . ?
C12 C13 C14 120.1(2) . . ?
C14 C13 H13 119.9 . . ?
O6 C14 C13 120.8(2) . . ?
O6 C14 C15 120.7(2) . . ?
C15 C14 C13 118.4(2) . . ?
O5 C16 C11 118.5(2) . . ?
O5 C16 C15 119.4(2) . . ?
C15 C16 C11 122.1(2) . . ?
C12 C11 C16 116.5(2) . . ?
C10 C11 C12 121.6(2) . . ?
C10 C11 C16 121.9(2) . . ?
O1 C2 C3 114.9(2) . . ?
O1 C2 C7 126.1(2) . . ?
C7 C2 C3 119.0(2) . . ?
O2 C3 C2 116.9(2) . . ?
O2 C3 C4 123.2(2) . . ?
C4 C3 C2 119.9(2) . . ?
C14 C15 H15 119.8 . . ?
C16 C15 C14 120.4(2) . . ?
C16 C15 H15 119.8 . . ?
K1 C4 H4 97.6 8_765 . ?
C3 C4 K1 98.63(17) . 8_765 ?
C3 C4 H4 119.3 . . ?
C3 C4 C5 121.3(3) . . ?
C5 C4 K1 73.79(17) . 8_765 ?
C5 C4 H4 119.3 . . ?
O4 C10 C11 123.2(2) . . ?
O4 C10 C9A 119.9(3) . . ?
O4 C10 C9B 120.1(4) . . ?
C11 C10 C9A 116.2(3) . . ?
C11 C10 C9B 114.7(4) . . ?
C2 C7 H7 120.1 . . ?
C2 C7 C6 119.9(3) . . ?
C6 C7 H7 120.1 . . ?
O1 C1 H1A 109.5 . . ?
O1 C1 H1B 109.5 . . ?
O1 C1 H1C 109.5 . . ?
H1A C1 H1B 109.5 . . ?
H1A C1 H1C 109.5 . . ?
H1B C1 H1C 109.5 . . ?
C4 C5 K1 82.64(16) . 8_765 ?
C4 C5 C8A 111.9(3) . . ?
C4 C5 C8B 136.9(4) . . ?
C6 C5 K1 95.3(2) . 8_765 ?
C6 C5 C4 118.9(2) . . ?
C6 C5 C8A 129.2(3) . . ?
C6 C5 C8B 101.2(4) . . ?
C8A C5 K1 92.03(16) . 8_765 ?
C7 C6 H6 119.5 . . ?
C5 C6 C7 121.0(3) . . ?
C5 C6 H6 119.5 . . ?
C10 C9A H9AA 110.3 . . ?
C10 C9A H9AB 110.3 . . ?
C10 C9A C8A 107.3(3) . . ?
H9AA C9A H9AB 108.5 . . ?
C8A C9A H9AA 110.3 . . ?
C8A C9A H9AB 110.3 . . ?
O3 C8A C5 102.8(2) . . ?
O3 C8A C9A 110.1(3) . . ?
O3 C8A H8A 109.4 . . ?
C5 C8A H8A 109.4 . . ?
C9A C8A C5 115.5(3) . . ?
C9A C8A H8A 109.4 . . ?
C10 C9B H9BA 110.3 . . ?
C10 C9B H9BB 110.3 . . ?
H9BA C9B H9BB 108.5 . . ?
C8B C9B C10 107.2(8) . . ?
C8B C9B H9BA 110.3 . . ?
C8B C9B H9BB 110.3 . . ?
O3 C8B C5 103.4(5) . . ?
O3 C8B C9B 110.4(7) . . ?
O3 C8B H8B 112.4 . . ?
C5 C8B H8B 112.4 . . ?
C9B C8B C5 105.3(7) . . ?
C9B C8B H8B 112.4 . . ?

loop_
_geom_bond_atom_site_label_1
_geom_bond_atom_site_label_2
_geom_bond_distance
_geom_bond_site_symmetry_2
_geom_bond_publ_flag
K1 O3 2.7653(16) 8_755 ?
K1 O1 3.0170(17) . ?
K1 O2W 2.7999(18) . ?
K1 O1W 2.7911(18) . ?
K1 O5 2.7970(18) 1_655 ?
K1 O2 2.6451(18) . ?
K1 C4 3.440(3) 8_755 ?
K1 C5 3.331(3) 8_755 ?
K1 C8B 3.373(8) 8_755 ?
O3 C12 1.371(3) . ?
O3 C8A 1.448(3) . ?
O3 C8B 1.452(8) . ?
O1 C2 1.365(3) . ?
O1 C1 1.427(3) . ?
O2W H2WA 0.8709 . ?
O2W H2WB 0.8705 . ?
O6 C14 1.302(3) . ?
O1W H1WA 0.8702 . ?
O1W H1WB 0.8706 . ?
O5 C16 1.364(3) . ?
O5 H5 0.859(17) . ?
O3W H3WA 0.8699 . ?
O3W H3WB 0.8698 . ?
O2 C3 1.353(3) . ?
O2 H2 0.854(17) . ?
O4 C10 1.255(3) . ?
C12 C13 1.364(3) . ?
C12 C11 1.421(3) . ?
C13 H13 0.9500 . ?
C13 C14 1.426(3) . ?
C14 C15 1.419(3) . ?
C16 C11 1.422(3) . ?
C16 C15 1.367(3) . ?
C11 C10 1.415(3) . ?
C2 C3 1.410(4) . ?
C2 C7 1.384(4) . ?
C3 C4 1.377(3) . ?
C15 H15 0.9500 . ?
C4 H4 0.9500 . ?
C4 C5 1.387(4) . ?
C10 C9A 1.489(5) . ?
C10 C9B 1.624(10) . ?
C7 H7 0.9500 . ?
C7 C6 1.403(4) . ?
C1 H1A 0.9800 . ?
C1 H1B 0.9800 . ?
C1 H1C 0.9800 . ?
C5 C6 1.376(5) . ?
C5 C8A 1.551(4) . ?
C5 C8B 1.535(9) . ?
C6 H6 0.9500 . ?
C9A H9AA 0.9900 . ?
C9A H9AB 0.9900 . ?
C9A C8A 1.521(6) . ?
C8A H8A 1.0000 . ?
C9B H9BA 0.9900 . ?
C9B H9BB 0.9900 . ?
C9B C8B 1.531(11) . ?
C8B H8B 1.0000 . ?

loop_
_geom_torsion_atom_site_label_1
_geom_torsion_atom_site_label_2
_geom_torsion_atom_site_label_3
_geom_torsion_atom_site_label_4
_geom_torsion
_geom_torsion_site_symmetry_1
_geom_torsion_site_symmetry_2
_geom_torsion_site_symmetry_3
_geom_torsion_site_symmetry_4
_geom_torsion_publ_flag
K1 O3 C12 C13 27.5(3) 8_765 . . . ?
K1 O3 C12 C11 -150.93(16) 8_765 . . . ?
K1 O3 C8A C5 -4.8(3) 8_765 . . . ?
K1 O3 C8A C9A 118.7(3) 8_765 . . . ?
K1 O3 C8B C5 -59.8(6) 8_765 . . . ?
K1 O3 C8B C9B -172.0(8) 8_765 . . . ?
K1 O1 C2 C3 1.9(3) . . . . ?
K1 O1 C2 C7 -177.24(19) . . . . ?
K1 O5 C16 C11 -134.15(17) 1_455 . . . ?
K1 O5 C16 C15 47.0(3) 1_455 . . . ?
K1 O2 C3 C2 -5.1(3) . . . . ?
K1 O2 C3 C4 174.84(18) . . . . ?
K1 C4 C5 C6 -92.0(3) 8_765 . . . ?
K1 C4 C5 C8A 89.2(2) 8_765 . . . ?
K1 C4 C5 C8B 64.1(6) 8_765 . . . ?
K1 C5 C6 C7 -83.4(3) 8_765 . . . ?
K1 C5 C8A O3 3.4(2) 8_765 . . . ?
K1 C5 C8A C9A -116.5(4) 8_765 . . . ?
K1 C5 C8B O3 45.9(5) 8_765 . . . ?
K1 C5 C8B C9B 161.7(7) 8_765 . . . ?
O3 C12 C13 C14 -179.0(2) . . . . ?
O3 C12 C11 C16 180.0(2) . . . . ?
O3 C12 C11 C10 1.5(3) . . . . ?
O1 C2 C3 O2 1.3(3) . . . . ?
O1 C2 C3 C4 -178.7(2) . . . . ?
O1 C2 C7 C6 178.0(2) . . . . ?
O6 C14 C15 C16 178.6(2) . . . . ?
O5 C16 C11 C12 179.1(2) . . . . ?
O5 C16 C11 C10 -2.4(3) . . . . ?
O5 C16 C15 C14 -179.8(2) . . . . ?
O2 C3 C4 K1 -102.9(2) . . . 8_765 ?
O2 C3 C4 C5 -179.1(2) . . . . ?
O4 C10 C9A C8A 151.4(4) . . . . ?
O4 C10 C9B C8B -151.5(6) . . . . ?
C12 O3 C8A C5 -179.7(2) . . . . ?
C12 O3 C8A C9A -56.2(4) . . . . ?
C12 O3 C8B C5 155.1(3) . . . . ?
C12 O3 C8B C9B 42.9(10) . . . . ?
C12 C13 C14 O6 -178.9(2) . . . . ?
C12 C13 C14 C15 -0.2(3) . . . . ?
C12 C11 C10 O4 178.0(3) . . . . ?
C12 C11 C10 C9A 7.3(5) . . . . ?
C12 C11 C10 C9B -18.3(7) . . . . ?
C13 C12 C11 C16 1.6(3) . . . . ?
C13 C12 C11 C10 -176.9(2) . . . . ?
C13 C14 C15 C16 -0.2(3) . . . . ?
C16 C11 C10 O4 -0.4(4) . . . . ?
C16 C11 C10 C9A -171.2(4) . . . . ?
C16 C11 C10 C9B 163.3(6) . . . . ?
C11 C12 C13 C14 -0.6(3) . . . . ?
C11 C16 C15 C14 1.3(4) . . . . ?
C11 C10 C9A C8A -37.5(6) . . . . ?
C11 C10 C9B C8B 44.2(11) . . . . ?
C2 C3 C4 K1 77.1(2) . . . 8_765 ?
C2 C3 C4 C5 0.9(4) . . . . ?
C2 C7 C6 C5 0.3(4) . . . . ?
C3 C2 C7 C6 -1.1(4) . . . . ?
C3 C4 C5 K1 90.3(2) . . . 8_765 ?
C3 C4 C5 C6 -1.7(4) . . . . ?
C3 C4 C5 C8A 179.6(3) . . . . ?
C3 C4 C5 C8B 154.4(6) . . . . ?
C15 C16 C11 C12 -2.0(3) . . . . ?
C15 C16 C11 C10 176.5(2) . . . . ?
C4 C5 C6 C7 1.1(4) . . . . ?
C4 C5 C8A O3 -79.4(3) . . . . ?
C4 C5 C8A C9A 160.6(4) . . . . ?
C4 C5 C8B O3 -19.8(10) . . . . ?
C4 C5 C8B C9B 96.1(8) . . . . ?
C10 C9A C8A O3 62.0(5) . . . . ?
C10 C9A C8A C5 177.8(4) . . . . ?
C10 C9B C8B O3 -54.2(11) . . . . ?
C10 C9B C8B C5 -165.1(7) . . . . ?
C7 C2 C3 O2 -179.5(2) . . . . ?
C7 C2 C3 C4 0.5(4) . . . . ?
C1 O1 C2 C3 -175.3(2) . . . . ?
C1 O1 C2 C7 5.6(4) . . . . ?
C6 C5 C8A O3 102.0(3) . . . . ?
C6 C5 C8A C9A -18.0(6) . . . . ?
C6 C5 C8B O3 139.0(5) . . . . ?
C6 C5 C8B C9B -105.1(7) . . . . ?
C8A O3 C12 C13 -157.9(2) . . . . ?
C8A O3 C12 C11 23.7(3) . . . . ?
C8A C5 C6 C7 179.6(3) . . . . ?
C8B O3 C12 C13 164.2(5) . . . . ?
C8B O3 C12 C11 -14.2(6) . . . . ?
C8B C5 C6 C7 -162.5(4) . . . . ?
